data_4327488
loop_
_publ_author_name
'Zhaohui Li'
'Weiming Zheng'
'Huang Liu'
'K. F. Mok'
'T. S. Andy Hor'

_publ_section_title
;
 Interpolymetallic Assembly of d8-d10 Sulfide Aggregates from
 [Pt2(PPh3)4(\m-S)2] and Group 12 Metals
;
_journal_name_full 'Inorganic Chemistry'
_journal_page_first 8481
_journal_page_last 8488
_journal_paper_doi 10.1021/ic034884+
_journal_volume 42
_journal_year 2003
_chemical_formula_sum 'C73 H64 Cd Cl4 O P4 Pt2 S2'
_chemical_formula_weight 1789.62
_chemical_name_systematic
; 
 ? 
;
_space_group_IT_number 2
_symmetry_cell_setting triclinic
_symmetry_space_group_name_Hall '-P 1'
_symmetry_space_group_name_H-M 'P -1'
_atom_sites_solution_hydrogens geom
_atom_sites_solution_primary direct
_atom_sites_solution_secondary difmap
_audit_creation_method SHELXL
_cell_angle_alpha 114.71(1)
_cell_angle_beta 102.94(1)
_cell_angle_gamma 97.95(1)
_cell_formula_units_Z 2
_cell_length_a 16.722(1)
_cell_length_b 17.916(1)
_cell_length_c 18.560(1)
_cell_measurement_temperature 293(2)
_cell_volume 4751.1(8)
_computing_cell_refinement 'Siemens XSCANS'
_computing_data_collection 'Siemens XSCANS'
_computing_data_reduction 'Siemens SHELXTL'
_computing_molecular_graphics 'Siemens SHELXTL'
_computing_publication_material 'Siemens SHELXTL'
_computing_structure_refinement 'SHELXL-93 (Sheldrick, 1993)'
_computing_structure_solution 'SHELXS-86 (Sheldrick, 1990)'
_diffrn_ambient_temperature 293(2)
_diffrn_measurement_device 'Siemens P4'
_diffrn_measurement_method '\w scans'
_diffrn_radiation_monochromator graphite
_diffrn_radiation_source 'fine-focus sealed tube'
_diffrn_radiation_type MoK\a
_diffrn_radiation_wavelength 0.71073
_diffrn_reflns_av_R_equivalents 0.0241
_diffrn_reflns_av_sigmaI/netI 0.0492
_diffrn_reflns_limit_h_max 10
_diffrn_reflns_limit_h_min -20
_diffrn_reflns_limit_k_max 22
_diffrn_reflns_limit_k_min -22
_diffrn_reflns_limit_l_max 22
_diffrn_reflns_limit_l_min -22
_diffrn_reflns_number 25520
_diffrn_reflns_theta_max 26.33
_diffrn_reflns_theta_min 1.50
_exptl_absorpt_coefficient_mu 3.414
_exptl_absorpt_correction_T_max 0.928
_exptl_absorpt_correction_T_min 0.461
_exptl_absorpt_correction_type SADABS
_exptl_crystal_colour pale_yellow
_exptl_crystal_density_diffrn 1.251
_exptl_crystal_description 'Thick rectangular plate in capillary '
_exptl_crystal_F_000 1748
_exptl_crystal_size_max 0.40
_exptl_crystal_size_mid 0.30
_exptl_crystal_size_min 0.13
_refine_diff_density_max 1.641
_refine_diff_density_min -1.348
_refine_diff_density_rms 0.167
_refine_ls_extinction_method none
_refine_ls_goodness_of_fit_all 1.091
_refine_ls_goodness_of_fit_obs 1.125
_refine_ls_matrix_type full
_refine_ls_number_parameters 811
_refine_ls_number_reflns 17395
_refine_ls_number_restraints 2
_refine_ls_restrained_S_all 1.101
_refine_ls_restrained_S_obs 1.125
_refine_ls_R_factor_all 0.0605
_refine_ls_R_factor_obs 0.0451
_refine_ls_shift/esd_max 0.005
_refine_ls_shift/esd_mean 0.000
_refine_ls_structure_factor_coef Fsqd
_refine_ls_weighting_details 'w=1/[\s^2^(Fo^2^)+(0.0819P)^2^+13.9720P] where P=(Fo^2^+2Fc^2^)/3'
_refine_ls_weighting_scheme calc
_refine_ls_wR_factor_all 0.1577
_refine_ls_wR_factor_obs 0.1447
_reflns_number_observed 14136
_reflns_number_total 17397
_reflns_observed_criterion >2sigma(I)
_cod_data_source_file ic0348842Bsi20030725_102751.cif
_cod_data_source_block mkf58r
_cod_depositor_comments
;
The following automatic conversions were performed:

'_refine_ls_weighting_scheme' value 'calc
w=1/[\s^2^(Fo^2^)+(0.0819P)^2^+13.9720P] where P=(Fo^2^+2Fc^2^)/3'
was changed to 'calc'. New tag '_refine_ls_weighting_details' was
created. The value of the new tag was set to
'w=1/[\s^2^(Fo^2^)+(0.0819P)^2^+13.9720P] where P=(Fo^2^+2Fc^2^)/3'.

Automatic conversion script
Id: cif_fix_values 3143 2015-03-26 13:38:13Z robertas 
;
_cod_original_cell_volume 4751.14(7)
_cod_database_code 4327488

loop_
_symmetry_equiv_pos_as_xyz
'x, y, z'
'-x, -y, -z'

loop_
_atom_site_aniso_label
_atom_site_aniso_U_11
_atom_site_aniso_U_22
_atom_site_aniso_U_33
_atom_site_aniso_U_23
_atom_site_aniso_U_13
_atom_site_aniso_U_12
Pt1 0.03266(15) 0.0508(2) 0.03307(15) 0.02028(13) 0.00836(11) 0.01219(12)
Pt2 0.03223(15) 0.0515(2) 0.0382(2) 0.02466(13) 0.00925(11) 0.01014(12)
Cd3 0.0584(4) 0.0565(4) 0.0675(4) 0.0261(3) 0.0054(3) 0.0113(3)
Cl1 0.088(2) 0.069(2) 0.101(2) 0.046(2) 0.014(2) 0.0117(14)
Cl2 0.091(2) 0.070(2) 0.069(2) 0.0182(13) 0.0050(14) 0.0217(14)
S1 0.0331(9) 0.0607(11) 0.0412(10) 0.0266(9) 0.0097(7) 0.0132(8)
S2 0.0337(9) 0.0619(12) 0.0418(10) 0.0272(9) 0.0083(7) 0.0118(8)
P1 0.0353(9) 0.0546(11) 0.0362(9) 0.0199(9) 0.0091(8) 0.0116(8)
P2 0.0411(10) 0.0581(12) 0.0365(10) 0.0228(9) 0.0102(8) 0.0162(9)
P3 0.0393(10) 0.0620(13) 0.0482(11) 0.0299(10) 0.0157(9) 0.0174(9)
P4 0.0386(10) 0.0576(12) 0.0413(10) 0.0268(9) 0.0094(8) 0.0071(9)
C1 0.037(4) 0.064(5) 0.040(4) 0.022(4) 0.011(3) 0.008(4)
C2 0.065(6) 0.060(5) 0.055(5) 0.023(4) 0.024(4) 0.012(4)
C3 0.092(8) 0.064(6) 0.067(6) 0.034(5) 0.027(6) 0.004(5)
C4 0.083(7) 0.097(8) 0.061(6) 0.040(6) 0.028(5) 0.002(6)
C5 0.080(7) 0.084(7) 0.046(5) 0.028(5) 0.030(5) 0.026(6)
C6 0.061(5) 0.062(5) 0.049(5) 0.025(4) 0.018(4) 0.018(4)
C7 0.047(4) 0.072(6) 0.050(4) 0.034(4) 0.021(4) 0.024(4)
C8 0.057(5) 0.071(6) 0.055(5) 0.031(5) 0.023(4) 0.027(5)
C9 0.101(8) 0.078(7) 0.070(6) 0.042(6) 0.045(6) 0.042(6)
C10 0.113(10) 0.131(11) 0.091(8) 0.086(9) 0.062(8) 0.080(9)
C11 0.081(8) 0.144(12) 0.082(8) 0.076(9) 0.026(6) 0.061(8)
C12 0.054(5) 0.097(7) 0.063(6) 0.045(6) 0.015(4) 0.031(5)
C13 0.054(5) 0.059(5) 0.038(4) 0.021(4) 0.007(4) 0.006(4)
C14 0.061(5) 0.070(6) 0.051(5) 0.031(5) 0.012(4) 0.008(5)
C15 0.098(9) 0.075(7) 0.049(5) 0.005(5) 0.020(5) -0.003(6)
C16 0.110(10) 0.073(7) 0.055(6) 0.006(5) 0.009(6) -0.025(7)
C17 0.054(6) 0.094(8) 0.071(7) 0.028(6) 0.004(5) -0.013(5)
C18 0.060(6) 0.090(7) 0.061(6) 0.030(5) 0.015(5) 0.015(5)
C19 0.042(4) 0.079(6) 0.053(5) 0.042(5) 0.013(4) 0.019(4)
C20 0.059(6) 0.127(9) 0.067(6) 0.050(7) 0.023(5) 0.048(6)
C21 0.067(7) 0.161(13) 0.117(10) 0.090(10) 0.046(7) 0.062(8)
C22 0.052(6) 0.164(14) 0.130(12) 0.103(11) 0.014(7) 0.027(8)
C23 0.052(6) 0.136(11) 0.095(9) 0.066(9) -0.007(6) 0.000(7)
C24 0.052(5) 0.094(7) 0.063(6) 0.040(6) 0.002(4) 0.007(5)
C25 0.055(5) 0.061(5) 0.057(5) 0.032(4) 0.019(4) 0.021(4)
C26 0.070(6) 0.064(6) 0.060(5) 0.028(5) 0.019(5) 0.024(5)
C27 0.094(9) 0.070(7) 0.076(7) 0.012(6) 0.023(6) 0.005(6)
C28 0.158(14) 0.061(7) 0.121(12) 0.046(8) 0.042(11) 0.036(8)
C29 0.159(14) 0.086(9) 0.120(12) 0.068(9) 0.033(11) 0.052(10)
C30 0.098(8) 0.076(7) 0.073(7) 0.042(6) 0.011(6) 0.025(6)
C31 0.041(4) 0.071(5) 0.031(4) 0.019(4) 0.003(3) 0.014(4)
C32 0.058(5) 0.084(6) 0.049(5) 0.034(5) 0.019(4) 0.013(5)
C33 0.065(6) 0.114(9) 0.065(6) 0.047(6) 0.037(5) 0.034(6)
C34 0.064(6) 0.118(10) 0.044(5) 0.017(6) 0.018(5) 0.028(6)
C35 0.066(6) 0.082(7) 0.059(6) 0.010(5) 0.011(5) 0.028(5)
C36 0.057(5) 0.069(6) 0.050(5) 0.022(4) 0.009(4) 0.018(4)
C37 0.037(4) 0.074(6) 0.048(4) 0.030(4) 0.018(3) 0.011(4)
C38 0.044(5) 0.080(6) 0.062(5) 0.035(5) 0.017(4) 0.005(4)
C39 0.060(6) 0.097(8) 0.065(6) 0.031(6) 0.018(5) -0.012(6)
C40 0.071(8) 0.126(11) 0.059(7) 0.037(7) 0.008(6) -0.020(8)
C41 0.049(6) 0.193(16) 0.079(8) 0.081(10) -0.006(6) 0.003(8)
C42 0.054(6) 0.123(9) 0.078(7) 0.064(7) 0.010(5) 0.022(6)
C43 0.060(5) 0.064(6) 0.073(6) 0.034(5) 0.016(5) 0.026(5)
C44 0.105(10) 0.099(9) 0.136(12) 0.065(9) 0.063(9) 0.062(8)
C45 0.159(16) 0.123(12) 0.157(15) 0.074(12) 0.071(13) 0.101(12)
C46 0.196(19) 0.094(10) 0.143(14) 0.078(10) 0.066(14) 0.073(12)
C47 0.114(10) 0.073(7) 0.094(9) 0.047(7) 0.010(8) 0.007(7)
C48 0.077(6) 0.059(5) 0.067(6) 0.036(5) 0.016(5) 0.019(5)
C49 0.043(4) 0.077(6) 0.051(5) 0.032(4) 0.024(4) 0.023(4)
C50 0.057(5) 0.092(7) 0.052(5) 0.040(5) 0.022(4) 0.025(5)
C51 0.072(7) 0.114(9) 0.075(7) 0.058(7) 0.033(6) 0.034(7)
C52 0.098(9) 0.127(11) 0.067(7) 0.047(8) 0.045(7) 0.044(8)
C53 0.096(9) 0.103(9) 0.063(7) 0.021(6) 0.030(6) 0.027(7)
C54 0.071(7) 0.097(8) 0.067(6) 0.033(6) 0.030(5) 0.018(6)
C55 0.037(4) 0.075(6) 0.041(4) 0.026(4) 0.007(3) 0.009(4)
C56 0.039(5) 0.122(9) 0.079(7) 0.062(7) 0.005(4) 0.007(5)
C57 0.044(6) 0.169(14) 0.090(9) 0.062(9) 0.010(6) 0.010(7)
C58 0.064(7) 0.153(13) 0.076(8) 0.043(8) 0.011(6) 0.049(8)
C59 0.073(7) 0.115(10) 0.087(8) 0.050(7) 0.019(6) 0.047(7)
C60 0.060(6) 0.094(7) 0.066(6) 0.045(6) 0.014(5) 0.027(5)
C61 0.058(5) 0.062(5) 0.053(5) 0.022(4) 0.015(4) 0.006(4)
C62 0.097(8) 0.079(7) 0.056(6) 0.025(5) 0.011(6) 0.000(6)
C63 0.197(19) 0.089(10) 0.072(9) 0.017(8) 0.011(10) -0.041(11)
C64 0.188(19) 0.064(9) 0.099(12) 0.000(8) 0.025(12) -0.018(10)
C65 0.136(13) 0.077(9) 0.166(16) 0.063(10) 0.063(12) 0.019(9)
C66 0.085(7) 0.057(6) 0.077(7) 0.027(5) 0.030(6) 0.010(5)
C67 0.043(4) 0.066(5) 0.045(4) 0.036(4) 0.011(3) 0.008(4)
C68 0.055(5) 0.087(7) 0.056(5) 0.044(5) 0.019(4) 0.019(5)
C69 0.067(6) 0.119(10) 0.071(7) 0.059(7) 0.034(5) 0.019(6)
C70 0.060(6) 0.101(8) 0.100(8) 0.071(7) 0.036(6) 0.025(6)
C71 0.050(5) 0.079(7) 0.102(8) 0.059(6) 0.013(5) 0.013(5)
C72 0.055(5) 0.065(5) 0.056(5) 0.034(4) 0.012(4) 0.007(4)
C73 0.532(82) 0.102(20) 0.170(29) 0.008(18) 0.200(43) -0.050(33)
Cl3 0.232(10) 0.166(7) 0.214(9) 0.088(7) 0.025(8) 0.079(7)
Cl4 0.459(25) 0.303(16) 0.764(40) 0.391(23) 0.353(28) 0.242(18)
C74 0.118(46) 0.240(83) 0.563(182) 0.360(120) 0.200(83) 0.132(55)
Cl5 0.193(24) 0.186(22) 0.347(42) 0.196(27) 0.106(26) 0.081(19)
Cl6 0.599(86) 0.228(33) 0.432(63) 0.227(41) 0.372(67) 0.163(46)
O75 0.199(13) 0.140(9) 0.064(6) 0.017(6) -0.028(7) 0.016(9)

loop_
_atom_site_label
_atom_site_type_symbol
_atom_site_fract_x
_atom_site_fract_y
_atom_site_fract_z
_atom_site_U_iso_or_equiv
_atom_site_thermal_displace_type
_atom_site_occupancy
_atom_site_calc_flag
_atom_site_refinement_flags
Pt1 Pt 0.68277(2) 0.86006(2) 0.26416(2) 0.03879(9) Uani 1 d .
Pt2 Pt 0.74510(2) 0.85872(2) 0.10650(2) 0.03966(9) Uani 1 d .
Cd3 Cd 0.76488(4) 1.04290(4) 0.26989(5) 0.0649(2) Uani 1 d .
Cl1 Cl 0.8265(2) 1.1368(2) 0.2167(2) 0.0873(8) Uani 1 d .
Cl2 Cl 0.7516(2) 1.1368(2) 0.4084(2) 0.0852(8) Uani 1 d .
S1 S 0.63655(11) 0.90892(13) 0.16245(12) 0.0442(4) Uani 1 d .
S2 S 0.81806(11) 0.90581(13) 0.25211(12) 0.0454(4) Uani 1 d .
P1 P 0.53951(12) 0.82235(13) 0.25336(12) 0.0429(4) Uani 1 d .
P2 P 0.74165(13) 0.82323(14) 0.36584(12) 0.0449(4) Uani 1 d .
P3 P 0.86561(13) 0.81664(14) 0.07858(13) 0.0475(5) Uani 1 d .
P4 P 0.66600(12) 0.82445(14) -0.02775(12) 0.0456(4) Uani 1 d .
C1 C 0.5026(5) 0.8035(5) 0.3336(5) 0.049(2) Uani 1 d .
C2 C 0.4953(6) 0.7232(6) 0.3320(6) 0.061(2) Uani 1 d .
H2A H 0.5095(6) 0.6803(6) 0.2912(6) 0.073 Uiso 1 calc R
C3 C 0.4667(7) 0.7072(7) 0.3916(6) 0.075(3) Uani 1 d .
H3A H 0.4624(7) 0.6542(7) 0.3901(6) 0.089 Uiso 1 calc R
C4 C 0.4449(7) 0.7715(8) 0.4527(7) 0.081(3) Uani 1 d .
H4A H 0.4250(7) 0.7607(8) 0.4913(7) 0.097 Uiso 1 calc R
C5 C 0.4527(7) 0.8516(7) 0.4563(6) 0.069(3) Uani 1 d .
H5A H 0.4391(7) 0.8946(7) 0.4976(6) 0.082 Uiso 1 calc R
C6 C 0.4816(6) 0.8668(6) 0.3960(5) 0.057(2) Uani 1 d .
H6A H 0.4866(6) 0.9201(6) 0.3982(5) 0.069 Uiso 1 calc R
C7 C 0.4908(5) 0.9079(6) 0.2489(5) 0.052(2) Uani 1 d .
C8 C 0.5360(6) 0.9925(6) 0.3057(6) 0.059(2) Uani 1 d .
H8A H 0.5869(6) 1.0035(6) 0.3457(6) 0.070 Uiso 1 calc R
C9 C 0.5056(8) 1.0607(7) 0.3031(7) 0.075(3) Uani 1 d .
H9A H 0.5366(8) 1.1163(7) 0.3410(7) 0.090 Uiso 1 calc R
C10 C 0.4288(9) 1.0450(10) 0.2436(8) 0.088(4) Uani 1 d .
H10A H 0.4080(9) 1.0899(10) 0.2418(8) 0.106 Uiso 1 calc R
C11 C 0.3837(8) 0.9607(10) 0.1866(8) 0.090(4) Uani 1 d .
H11A H 0.3328(8) 0.9502(10) 0.1467(8) 0.109 Uiso 1 calc R
C12 C 0.4130(6) 0.8922(7) 0.1882(6) 0.068(3) Uani 1 d .
H12A H 0.3820(6) 0.8366(7) 0.1500(6) 0.082 Uiso 1 calc R
C13 C 0.4783(5) 0.7242(5) 0.1563(5) 0.053(2) Uani 1 d .
C14 C 0.5180(6) 0.6873(6) 0.0946(5) 0.062(2) Uani 1 d .
H14A H 0.5742(6) 0.7123(6) 0.1034(5) 0.074 Uiso 1 calc R
C15 C 0.4712(8) 0.6113(7) 0.0188(6) 0.086(3) Uani 1 d .
H15A H 0.4971(8) 0.5857(7) -0.0213(6) 0.104 Uiso 1 calc R
C16 C 0.3829(9) 0.5748(8) 0.0056(7) 0.096(4) Uani 1 d .
H16A H 0.3514(9) 0.5264(8) -0.0440(7) 0.116 Uiso 1 calc R
C17 C 0.3452(7) 0.6113(8) 0.0662(7) 0.083(3) Uani 1 d .
H17A H 0.2888(7) 0.5869(8) 0.0575(7) 0.100 Uiso 1 calc R
C18 C 0.3915(6) 0.6847(7) 0.1404(6) 0.073(3) Uani 1 d .
H18A H 0.3651(6) 0.7085(7) 0.1806(6) 0.088 Uiso 1 calc R
C19 C 0.8597(5) 0.8478(6) 0.4072(5) 0.054(2) Uani 1 d .
C20 C 0.9027(6) 0.8031(8) 0.3529(7) 0.080(3) Uani 1 d .
H20A H 0.8730(6) 0.7660(8) 0.2970(7) 0.096 Uiso 1 calc R
C21 C 0.9922(7) 0.8149(10) 0.3839(9) 0.099(4) Uani 1 d .
H21A H 1.0207(7) 0.7857(10) 0.3479(9) 0.119 Uiso 1 calc R
C22 C 1.0370(8) 0.8696(11) 0.4671(10) 0.105(5) Uani 1 d .
H22A H 1.0951(8) 0.8764(11) 0.4872(10) 0.127 Uiso 1 calc R
C23 C 0.9938(7) 0.9151(10) 0.5214(9) 0.098(4) Uani 1 d .
H23A H 1.0238(7) 0.9521(10) 0.5772(9) 0.118 Uiso 1 calc R
C24 C 0.9062(6) 0.9049(7) 0.4917(6) 0.073(3) Uani 1 d .
H24A H 0.8785(6) 0.9357(7) 0.5276(6) 0.087 Uiso 1 calc R
C25 C 0.7131(6) 0.7082(6) 0.3358(5) 0.056(2) Uani 1 d .
C26 C 0.6570(6) 0.6500(6) 0.2566(6) 0.064(2) Uani 1 d .
H26A H 0.6323(6) 0.6693(6) 0.2199(6) 0.077 Uiso 1 calc R
C27 C 0.6376(8) 0.5614(7) 0.2322(8) 0.091(4) Uani 1 d .
H27A H 0.6004(8) 0.5233(7) 0.1793(8) 0.109 Uiso 1 calc R
C28 C 0.6725(11) 0.5311(8) 0.2846(10) 0.112(5) Uani 1 d .
H28A H 0.6576(11) 0.4733(8) 0.2689(10) 0.134 Uiso 1 calc R
C29 C 0.7319(11) 0.5893(9) 0.3634(10) 0.114(5) Uani 1 d .
H29A H 0.7580(11) 0.5691(9) 0.3986(10) 0.137 Uiso 1 calc R
C30 C 0.7521(8) 0.6771(7) 0.3893(7) 0.082(3) Uani 1 d .
H30A H 0.7910(8) 0.7146(7) 0.4414(7) 0.098 Uiso 1 calc R
C31 C 0.7105(5) 0.8825(6) 0.4607(5) 0.051(2) Uani 1 d .
C32 C 0.6834(6) 0.8474(7) 0.5082(5) 0.063(2) Uani 1 d .
H32A H 0.6785(6) 0.7901(7) 0.4929(5) 0.075 Uiso 1 calc R
C33 C 0.6634(6) 0.8995(8) 0.5797(6) 0.075(3) Uani 1 d .
H33A H 0.6432(6) 0.8755(8) 0.6101(6) 0.090 Uiso 1 calc R
C34 C 0.6732(7) 0.9842(9) 0.6049(6) 0.082(3) Uani 1 d .
H34A H 0.6620(7) 1.0180(9) 0.6535(6) 0.099 Uiso 1 calc R
C35 C 0.7002(7) 1.0205(7) 0.5576(6) 0.078(3) Uani 1 d .
H35A H 0.7054(7) 1.0781(7) 0.5744(6) 0.094 Uiso 1 calc R
C36 C 0.7193(6) 0.9710(6) 0.4857(5) 0.062(2) Uani 1 d .
H36A H 0.7373(6) 0.9953(6) 0.4546(5) 0.074 Uiso 1 calc R
C37 C 0.9609(5) 0.8989(6) 0.1614(5) 0.052(2) Uani 1 d .
C38 C 0.9632(6) 0.9852(6) 0.1851(6) 0.063(2) Uani 1 d .
H38A H 0.9187(6) 0.9984(6) 0.1568(6) 0.075 Uiso 1 calc R
C39 C 1.0306(7) 1.0513(8) 0.2503(7) 0.080(3) Uani 1 d .
H39A H 1.0309(7) 1.1076(8) 0.2642(7) 0.096 Uiso 1 calc R
C40 C 1.0970(8) 1.0327(10) 0.2941(7) 0.095(4) Uani 1 d .
H40A H 1.1412(8) 1.0766(10) 0.3382(7) 0.114 Uiso 1 calc R
C41 C 1.0970(7) 0.9511(12) 0.2727(8) 0.109(5) Uani 1 d .
H41A H 1.1422(7) 0.9392(12) 0.3016(8) 0.130 Uiso 1 calc R
C42 C 1.0278(6) 0.8813(9) 0.2053(7) 0.080(3) Uani 1 d .
H42A H 1.0284(6) 0.8252(9) 0.1918(7) 0.097 Uiso 1 calc R
C43 C 0.8731(6) 0.7164(6) 0.0834(6) 0.065(2) Uani 1 d .
C44 C 0.9341(9) 0.6732(8) 0.0517(9) 0.101(4) Uani 1 d .
H44A H 0.9676(9) 0.6929(8) 0.0263(9) 0.121 Uiso 1 calc R
C45 C 0.9406(12) 0.5985(10) 0.0612(11) 0.132(6) Uani 1 d .
H45A H 0.9821(12) 0.5718(10) 0.0451(11) 0.158 Uiso 1 calc R
C46 C 0.8868(13) 0.5647(10) 0.0937(11) 0.130(6) Uani 1 d .
H46A H 0.8906(13) 0.5144(10) 0.0960(11) 0.156 Uiso 1 calc R
C47 C 0.8247(9) 0.6082(8) 0.1240(8) 0.096(4) Uani 1 d .
H47A H 0.7886(9) 0.5862(8) 0.1459(8) 0.116 Uiso 1 calc R
C48 C 0.8202(7) 0.6832(6) 0.1197(6) 0.066(2) Uani 1 d .
H48A H 0.7820(7) 0.7123(6) 0.1407(6) 0.079 Uiso 1 calc R
C49 C 0.8907(5) 0.7999(6) -0.0201(5) 0.053(2) Uani 1 d .
C50 C 0.9450(6) 0.8627(7) -0.0232(6) 0.063(2) Uani 1 d .
H50A H 0.9694(6) 0.9152(7) 0.0241(6) 0.075 Uiso 1 calc R
C51 C 0.9643(7) 0.8482(8) -0.0981(7) 0.079(3) Uani 1 d .
H51A H 1.0015(7) 0.8910(8) -0.0993(7) 0.095 Uiso 1 calc R
C52 C 0.9283(9) 0.7713(9) -0.1684(8) 0.092(4) Uani 1 d .
H52A H 0.9403(9) 0.7624(9) -0.2175(8) 0.110 Uiso 1 calc R
C53 C 0.8749(8) 0.7077(9) -0.1664(7) 0.093(4) Uani 1 d .
H53A H 0.8514(8) 0.6554(9) -0.2141(7) 0.111 Uiso 1 calc R
C54 C 0.8548(7) 0.7209(8) -0.0914(7) 0.079(3) Uani 1 d .
H54A H 0.8183(7) 0.6775(8) -0.0903(7) 0.095 Uiso 1 calc R
C55 C 0.5615(5) 0.8491(6) -0.0460(5) 0.053(2) Uani 1 d .
C56 C 0.4943(6) 0.8053(8) -0.0314(7) 0.078(3) Uani 1 d .
H56A H 0.5049(6) 0.7688(8) -0.0086(7) 0.094 Uiso 1 calc R
C57 C 0.4126(7) 0.8163(10) -0.0508(8) 0.104(5) Uani 1 d .
H57A H 0.3693(7) 0.7869(10) -0.0412(8) 0.125 Uiso 1 calc R
C58 C 0.3954(8) 0.8710(10) -0.0843(8) 0.101(4) Uani 1 d .
H58A H 0.3411(8) 0.8787(10) -0.0967(8) 0.121 Uiso 1 calc R
C59 C 0.4622(8) 0.9150(9) -0.0993(8) 0.090(3) Uani 1 d .
H59A H 0.4514(8) 0.9507(9) -0.1229(8) 0.107 Uiso 1 calc R
C60 C 0.5431(6) 0.9044(7) -0.0787(6) 0.070(3) Uani 1 d .
H60A H 0.5867(6) 0.9351(7) -0.0869(6) 0.084 Uiso 1 calc R
C61 C 0.6340(6) 0.7102(6) -0.1030(6) 0.061(2) Uani 1 d .
C62 C 0.5806(8) 0.6816(7) -0.1848(6) 0.085(3) Uani 1 d .
H62A H 0.5638(8) 0.7204(7) -0.2021(6) 0.101 Uiso 1 calc R
C63 C 0.5529(13) 0.5937(10) -0.2400(9) 0.141(7) Uani 1 d .
H63A H 0.5169(13) 0.5750(10) -0.2938(9) 0.170 Uiso 1 calc R
C64 C 0.5768(13) 0.5366(10) -0.2176(11) 0.141(7) Uani 1 d .
H64A H 0.5593(13) 0.4792(10) -0.2564(11) 0.169 Uiso 1 calc R
C65 C 0.6289(11) 0.5628(9) -0.1347(12) 0.122(5) Uani 1 d .
H65A H 0.6453(11) 0.5229(9) -0.1189(12) 0.146 Uiso 1 calc R
C66 C 0.6559(7) 0.6517(6) -0.0759(7) 0.075(3) Uani 1 d .
H66A H 0.6875(7) 0.6700(6) -0.0207(7) 0.090 Uiso 1 calc R
C67 C 0.7270(5) 0.8845(5) -0.0676(5) 0.049(2) Uani 1 d .
C68 C 0.7359(6) 0.8513(7) -0.1468(6) 0.062(2) Uani 1 d .
H68A H 0.7113(6) 0.7940(7) -0.1843(6) 0.074 Uiso 1 calc R
C69 C 0.7829(7) 0.9051(9) -0.1707(7) 0.078(3) Uani 1 d .
H69A H 0.7876(7) 0.8822(9) -0.2242(7) 0.094 Uiso 1 calc R
C70 C 0.8210(7) 0.9887(8) -0.1170(8) 0.076(3) Uani 1 d .
H70A H 0.8519(7) 1.0226(8) -0.1334(8) 0.091 Uiso 1 calc R
C71 C 0.8130(6) 1.0231(7) -0.0369(8) 0.073(3) Uani 1 d .
H71A H 0.8382(6) 1.0804(7) 0.0002(8) 0.088 Uiso 1 calc R
C72 C 0.7663(6) 0.9704(6) -0.0118(6) 0.059(2) Uani 1 d .
H72A H 0.7620(6) 0.9934(6) 0.0419(6) 0.070 Uiso 1 calc R
C73 C 0.6690(19) 1.2847(18) 0.3176(19) 0.287(31) Uani 0.75 d PD
H73A H 0.6473(19) 1.2559(18) 0.2571(19) 0.344 Uiso 0.75 calc PR
H73B H 0.6926(19) 1.2455(18) 0.3339(19) 0.344 Uiso 0.75 calc PR
Cl3 Cl 0.5885(7) 1.2961(6) 0.3502(7) 0.209(4) Uani 0.75 d PD
Cl4 Cl 0.7492(13) 1.3653(10) 0.3443(15) 0.411(13) Uani 0.75 d PD
C74 C 0.1459(34) 0.6923(24) -0.1277(30) 0.217(59) Uani 0.25 d PD
H74A H 0.0867(34) 0.6852(24) -0.1553(30) 0.260 Uiso 0.25 calc PR
H74B H 0.1796(34) 0.7374(24) -0.1329(30) 0.260 Uiso 0.25 calc PR
Cl5 Cl 0.1585(18) 0.7227(17) -0.0312(24) 0.208(13) Uani 0.25 d PD
Cl6 Cl 0.1705(40) 0.6068(24) -0.1764(32) 0.348(31) Uani 0.25 d PD
O75 O 0.9228(9) 0.7112(8) 0.5892(6) 0.161(5) Uani 1 d .
H75A H 0.9555 0.7330 0.5654 0.080 Uiso 1 d .
H75B H 0.8749 0.7208 0.5998 0.080 Uiso 1 d .

loop_
_atom_type_symbol
_atom_type_description
_atom_type_scat_dispersion_real
_atom_type_scat_dispersion_imag
_atom_type_scat_source
C C 0.0033 0.0016 'International Tables Vol C Tables 4.2.6.8 and 6.1.1.4'
H H 0.0000 0.0000 'International Tables Vol C Tables 4.2.6.8 and 6.1.1.4'
P P 0.1023 0.0942 'International Tables Vol C Tables 4.2.6.8 and 6.1.1.4'
S S 0.1246 0.1234 'International Tables Vol C Tables 4.2.6.8 and 6.1.1.4'
Cl Cl 0.1484 0.1585 'International Tables Vol C Tables 4.2.6.8 and 6.1.1.4'
Cd Cd -0.8075 1.2024 'International Tables Vol C Tables 4.2.6.8 and 6.1.1.4'
Pt Pt -1.7033 8.3905 'International Tables Vol C Tables 4.2.6.8 and 6.1.1.4'
O O 0.0106 0.0060 'International Tables Vol C Tables 4.2.6.8 and 6.1.1.4'

loop_
_geom_angle_atom_site_label_1
_geom_angle_atom_site_label_2
_geom_angle_atom_site_label_3
_geom_angle
P2 Pt1 P1 99.41(7)
P2 Pt1 S2 92.65(7)
P1 Pt1 S2 167.93(7)
P2 Pt1 S1 173.67(7)
P1 Pt1 S1 86.46(6)
S2 Pt1 S1 81.52(6)
P2 Pt1 Cd3 122.14(6)
P1 Pt1 Cd3 120.06(5)
S2 Pt1 Cd3 52.12(5)
S1 Pt1 Cd3 52.07(5)
P4 Pt2 P3 98.79(7)
P4 Pt2 S1 92.38(7)
P3 Pt2 S1 168.83(7)
P4 Pt2 S2 173.44(7)
P3 Pt2 S2 87.25(7)
S1 Pt2 S2 81.59(6)
P4 Pt2 Cd3 122.07(6)
P3 Pt2 Cd3 120.42(6)
S1 Pt2 Cd3 52.03(5)
S2 Pt2 Cd3 51.90(5)
Cl1 Cd3 Cl2 107.58(11)
Cl1 Cd3 S2 119.55(9)
Cl2 Cd3 S2 118.16(8)
Cl1 Cd3 S1 117.43(9)
Cl2 Cd3 S1 118.44(9)
S2 Cd3 S1 72.77(6)
Cl1 Cd3 Pt1 156.31(8)
Cl2 Cd3 Pt1 96.09(8)
S2 Cd3 Pt1 45.49(4)
S1 Cd3 Pt1 46.10(4)
Cl1 Cd3 Pt2 96.59(8)
Cl2 Cd3 Pt2 155.82(8)
S2 Cd3 Pt2 45.97(4)
S1 Cd3 Pt2 45.34(4)
Pt1 Cd3 Pt2 59.736(13)
Pt2 S1 Pt1 87.14(6)
Pt2 S1 Cd3 82.63(6)
Pt1 S1 Cd3 81.83(6)
Pt1 S2 Pt2 87.12(6)
Pt1 S2 Cd3 82.40(6)
Pt2 S2 Cd3 82.13(6)
C13 P1 C7 106.0(4)
C13 P1 C1 102.1(4)
C7 P1 C1 102.5(4)
C13 P1 Pt1 112.6(3)
C7 P1 Pt1 108.7(3)
C1 P1 Pt1 123.4(2)
C25 P2 C19 99.9(4)
C25 P2 C31 108.7(4)
C19 P2 C31 103.6(4)
C25 P2 Pt1 115.9(3)
C19 P2 Pt1 118.9(3)
C31 P2 Pt1 108.8(3)
C37 P3 C43 105.4(4)
C37 P3 C49 102.9(4)
C43 P3 C49 103.0(4)
C37 P3 Pt2 108.2(3)
C43 P3 Pt2 112.9(3)
C49 P3 Pt2 122.8(3)
C61 P4 C55 99.7(4)
C61 P4 C67 109.1(4)
C55 P4 C67 103.1(4)
C61 P4 Pt2 115.3(3)
C55 P4 Pt2 119.6(3)
C67 P4 Pt2 109.0(3)
C6 C1 C2 118.3(8)
C6 C1 P1 121.8(7)
C2 C1 P1 119.9(6)
C3 C2 C1 120.9(9)
C4 C3 C2 119.6(9)
C5 C4 C3 120.6(9)
C4 C5 C6 119.2(9)
C1 C6 C5 121.4(9)
C8 C7 C12 118.8(8)
C8 C7 P1 117.8(6)
C12 C7 P1 123.3(7)
C9 C8 C7 121.1(9)
C10 C9 C8 120.0(11)
C9 C10 C11 119.1(10)
C12 C11 C10 121.6(10)
C11 C12 C7 119.3(11)
C14 C13 C18 118.7(8)
C14 C13 P1 119.2(7)
C18 C13 P1 122.2(7)
C13 C14 C15 119.9(9)
C14 C15 C16 119.0(10)
C17 C16 C15 120.5(9)
C16 C17 C18 120.3(10)
C17 C18 C13 121.7(10)
C20 C19 C24 119.4(8)
C20 C19 P2 118.0(7)
C24 C19 P2 122.5(7)
C19 C20 C21 119.7(11)
C22 C21 C20 120.6(12)
C21 C22 C23 119.6(11)
C24 C23 C22 120.5(12)
C23 C24 C19 120.2(11)
C26 C25 C30 118.9(9)
C26 C25 P2 120.0(7)
C30 C25 P2 121.0(7)
C25 C26 C27 120.1(10)
C28 C27 C26 121.3(11)
C27 C28 C29 118.7(11)
C30 C29 C28 121.2(12)
C29 C30 C25 119.7(11)
C32 C31 C36 119.7(8)
C32 C31 P2 124.9(7)
C36 C31 P2 115.3(7)
C31 C32 C33 119.5(10)
C34 C33 C32 121.2(10)
C33 C34 C35 119.9(10)
C36 C35 C34 120.7(11)
C35 C36 C31 118.9(10)
C42 C37 C38 117.7(9)
C42 C37 P3 124.0(8)
C38 C37 P3 118.2(6)
C39 C38 C37 121.8(10)
C40 C39 C38 120.0(12)
C41 C40 C39 119.8(11)
C40 C41 C42 121.3(12)
C37 C42 C41 119.4(12)
C48 C43 C44 120.4(9)
C48 C43 P3 120.2(7)
C44 C43 P3 119.4(8)
C45 C44 C43 117.1(13)
C46 C45 C44 122.2(14)
C45 C46 C47 119.9(12)
C48 C47 C46 119.0(13)
C47 C48 C43 121.2(11)
C50 C49 C54 119.2(8)
C50 C49 P3 121.6(7)
C54 C49 P3 119.2(7)
C49 C50 C51 120.7(10)
C52 C51 C50 120.2(11)
C53 C52 C51 120.1(11)
C52 C53 C54 120.6(11)
C49 C54 C53 119.2(10)
C60 C55 C56 117.7(8)
C60 C55 P4 123.6(7)
C56 C55 P4 118.6(7)
C57 C56 C55 120.7(11)
C58 C57 C56 120.6(12)
C57 C58 C59 119.0(11)
C60 C59 C58 119.8(12)
C59 C60 C55 122.1(11)
C66 C61 C62 120.2(10)
C66 C61 P4 119.5(7)
C62 C61 P4 120.0(8)
C61 C62 C63 119.3(13)
C64 C63 C62 122.0(15)
C63 C64 C65 120.4(13)
C64 C65 C66 119.1(14)
C61 C66 C65 118.9(12)
C68 C67 C72 118.7(8)
C68 C67 P4 125.5(7)
C72 C67 P4 115.7(6)
C67 C68 C69 120.0(10)
C70 C69 C68 121.6(10)
C69 C70 C71 119.0(9)
C70 C71 C72 120.2(10)
C67 C72 C71 120.3(9)
Cl3 C73 Cl4 122.7(21)
Cl6 C74 Cl5 116.4(33)

loop_
_geom_bond_atom_site_label_1
_geom_bond_atom_site_label_2
_geom_bond_distance
Pt1 P2 2.314(2)
Pt1 P1 2.337(2)
Pt1 S2 2.389(2)
Pt1 S1 2.417(2)
Pt1 Cd3 3.3204(8)
Pt2 P4 2.314(2)
Pt2 P3 2.336(2)
Pt2 S1 2.387(2)
Pt2 S2 2.416(2)
Pt2 Cd3 3.3283(8)
Cd3 Cl1 2.496(3)
Cd3 Cl2 2.497(3)
Cd3 S2 2.644(2)
Cd3 S1 2.646(2)
P1 C13 1.847(8)
P1 C7 1.855(9)
P1 C1 1.869(8)
P2 C25 1.853(9)
P2 C19 1.865(8)
P2 C31 1.871(8)
P3 C37 1.852(9)
P3 C43 1.854(9)
P3 C49 1.880(8)
P4 C61 1.843(9)
P4 C55 1.854(8)
P4 C67 1.856(8)
C1 C6 1.395(12)
C1 C2 1.414(12)
C2 C3 1.413(13)
C3 C4 1.398(15)
C4 C5 1.396(15)
C5 C6 1.421(12)
C7 C8 1.403(13)
C7 C12 1.420(12)
C8 C9 1.400(13)
C9 C10 1.40(2)
C10 C11 1.40(2)
C11 C12 1.39(2)
C13 C14 1.421(12)
C13 C18 1.430(13)
C14 C15 1.434(13)
C15 C16 1.45(2)
C16 C17 1.38(2)
C17 C18 1.398(14)
C19 C20 1.409(13)
C19 C24 1.415(13)
C20 C21 1.428(14)
C21 C22 1.39(2)
C22 C23 1.42(2)
C23 C24 1.401(15)
C25 C26 1.399(13)
C25 C30 1.412(13)
C26 C27 1.421(15)
C27 C28 1.36(2)
C28 C29 1.41(2)
C29 C30 1.40(2)
C31 C32 1.394(12)
C31 C36 1.428(13)
C32 C33 1.412(14)
C33 C34 1.36(2)
C34 C35 1.40(2)
C35 C36 1.395(13)
C37 C42 1.387(12)
C37 C38 1.411(13)
C38 C39 1.399(13)
C39 C40 1.39(2)
C40 C41 1.35(2)
C41 C42 1.45(2)
C43 C48 1.431(14)
C43 C44 1.445(15)
C44 C45 1.44(2)
C45 C46 1.39(2)
C46 C47 1.46(2)
C47 C48 1.389(14)
C49 C50 1.375(13)
C49 C54 1.399(14)
C50 C51 1.423(13)
C51 C52 1.37(2)
C52 C53 1.36(2)
C53 C54 1.437(15)
C55 C60 1.395(13)
C55 C56 1.423(13)
C56 C57 1.397(15)
C57 C58 1.39(2)
C58 C59 1.42(2)
C59 C60 1.384(14)
C61 C66 1.397(14)
C61 C62 1.407(14)
C62 C63 1.41(2)
C63 C64 1.33(2)
C64 C65 1.43(2)
C65 C66 1.43(2)
C67 C68 1.388(12)
C67 C72 1.398(12)
C68 C69 1.431(13)
C69 C70 1.36(2)
C70 C71 1.40(2)
C71 C72 1.431(13)
C73 Cl3 1.60(2)
C73 Cl4 1.64(2)
C74 Cl6 1.59(3)
C74 Cl5 1.59(4)
